data_7040485
loop_
_publ_author_name
'Li, Chuan-Ti'
'Zhao, Yi-Fan'
'Hu, Huai-Ming'
'Zhao, Hui'
'Wang, Xiaofang'
'Xue, Ganglin'

_publ_section_title
;
 Lanthanide coordination frameworks constructed from
 3,3',4,4'-diphenylsulfonetetracarboxylic and 1,10-phenanthroline:
 synthesis, crystal structures and luminescence properties.
;
_journal_issue 39
_journal_name_full 'Dalton transactions (Cambridge, England : 2003)'
_journal_page_first 15436
_journal_paper_doi 10.1039/c6dt02646j
_journal_volume 45
_journal_year 2016
_chemical_formula_moiety 'C16 H7 Ho O12 S, O0.50, O0.50'
_chemical_formula_sum 'C16 H7 Ho O13 S'
_chemical_formula_weight 604.21
_chemical_name_systematic
; 
 ? 
;
_space_group_IT_number 2
_symmetry_cell_setting triclinic
_symmetry_space_group_name_Hall '-P 1'
_symmetry_space_group_name_H-M 'P -1'
_atom_sites_solution_hydrogens geom
_atom_sites_solution_primary direct
_atom_sites_solution_secondary difmap
_audit_creation_method SHELXL-97
_audit_update_record
;
2016-07-01 deposited with the CCDC.
2016-08-25 downloaded from the CCDC.
;
_cell_angle_alpha 110.324(3)
_cell_angle_beta 94.741(3)
_cell_angle_gamma 93.886(3)
_cell_formula_units_Z 2
_cell_length_a 5.8683(11)
_cell_length_b 13.161(3)
_cell_length_c 13.719(3)
_cell_measurement_reflns_used 1684
_cell_measurement_temperature 296(2)
_cell_measurement_theta_max 26.39
_cell_measurement_theta_min 2.68
_cell_volume 984.9(4)
_computing_cell_refinement 'Bruker SAINT'
_computing_data_collection 'Bruker APEX2'
_computing_data_reduction 'Bruker SAINT'
_computing_molecular_graphics 'Bruker SHELXTL'
_computing_publication_material 'Bruker SHELXTL'
_computing_structure_refinement 'SHELXL-97 (Sheldrick, 2008)'
_computing_structure_solution 'SHELXS-97 (Sheldrick, 2008)'
_diffrn_ambient_temperature 296(2)
_diffrn_measured_fraction_theta_full 0.967
_diffrn_measured_fraction_theta_max 0.967
_diffrn_measurement_device_type 'Bruker APEX-II CCD'
_diffrn_measurement_method '\f and \w scans'
_diffrn_radiation_monochromator graphite
_diffrn_radiation_source 'fine-focus sealed tube'
_diffrn_radiation_type MoK\a
_diffrn_radiation_wavelength 0.71073
_diffrn_reflns_av_R_equivalents 0.0351
_diffrn_reflns_av_sigmaI/netI 0.0742
_diffrn_reflns_limit_h_max 6
_diffrn_reflns_limit_h_min -5
_diffrn_reflns_limit_k_max 15
_diffrn_reflns_limit_k_min -15
_diffrn_reflns_limit_l_max 16
_diffrn_reflns_limit_l_min -16
_diffrn_reflns_number 4827
_diffrn_reflns_theta_full 25.05
_diffrn_reflns_theta_max 25.05
_diffrn_reflns_theta_min 3.19
_exptl_absorpt_coefficient_mu 4.192
_exptl_absorpt_correction_T_max 0.643
_exptl_absorpt_correction_T_min 0.356
_exptl_absorpt_correction_type multi-scan
_exptl_absorpt_process_details sadabs
_exptl_crystal_colour yellow
_exptl_crystal_density_diffrn 2.038
_exptl_crystal_density_method 'not measured'
_exptl_crystal_description block
_exptl_crystal_F_000 580
_exptl_crystal_size_max 0.28
_exptl_crystal_size_mid 0.22
_exptl_crystal_size_min 0.12
_refine_diff_density_max 1.600
_refine_diff_density_min -2.471
_refine_diff_density_rms 0.197
_refine_ls_extinction_method none
_refine_ls_goodness_of_fit_ref 1.166
_refine_ls_hydrogen_treatment constr
_refine_ls_matrix_type full
_refine_ls_number_parameters 290
_refine_ls_number_reflns 3371
_refine_ls_number_restraints 0
_refine_ls_restrained_S_all 1.166
_refine_ls_R_factor_all 0.0624
_refine_ls_R_factor_gt 0.0566
_refine_ls_shift/su_max 0.000
_refine_ls_shift/su_mean 0.000
_refine_ls_structure_factor_coef Fsqd
_refine_ls_weighting_details 'calc w=1/[\s^2^(Fo^2^)+(0.0310P)^2^+7.6376P] where P=(Fo^2^+2Fc^2^)/3'
_refine_ls_weighting_scheme calc
_refine_ls_wR_factor_gt 0.1137
_refine_ls_wR_factor_ref 0.1172
_reflns_number_gt 3116
_reflns_number_total 3371
_reflns_threshold_expression >2sigma(I)
_cod_data_source_file c6dt02646j2.cif
_cod_data_source_block nw1974_0m
_cod_depositor_comments
;
The following automatic conversions were performed:

'_symmetry_cell_setting' value 'Triclinic' changed to 'triclinic'
according to
/usr/data/users/saulius/crontab/automatic-downloads/rss-feeds/RSC/lib/dictionaries/cif_core.dic
dictionary named 'cif_core.dic' version 2.4.2 from 2011-04-26.

Automatic conversion script
Id: cif_fix_values 4268 2015-11-12 08:31:59Z antanas 

 Adding full bibliography for 7040480--7040491.cif.
;
_cod_original_cell_volume 984.8(3)
_cod_original_sg_symbol_H-M P-1
_cod_database_code 7040485

loop_
_symmetry_equiv_pos_as_xyz
'x, y, z'
'-x, -y, -z'

loop_
_atom_site_label
_atom_site_type_symbol
_atom_site_fract_x
_atom_site_fract_y
_atom_site_fract_z
_atom_site_U_iso_or_equiv
_atom_site_adp_type
_atom_site_occupancy
_atom_site_symmetry_multiplicity
_atom_site_calc_flag
_atom_site_refinement_flags
Ho1 Ho 0.87353(8) 0.36143(4) 0.36307(3) 0.01660(16) Uani 1 1 d .
S1 S 0.9650(4) 0.8851(2) 0.25143(19) 0.0244(6) Uani 1 1 d .
O1 O 0.6846(12) 0.5026(5) 0.3295(5) 0.0262(16) Uani 1 1 d .
O2 O 0.8957(12) 0.5792(6) 0.4778(5) 0.0283(17) Uani 1 1 d .
O3 O 0.4120(12) 0.6189(5) 0.5186(5) 0.0255(16) Uani 1 1 d .
O4 O 0.2584(12) 0.7739(6) 0.5696(6) 0.0304(17) Uani 1 1 d .
O5 O 0.4526(13) 0.7422(6) -0.2420(6) 0.0374(19) Uani 1 1 d .
O6 O 0.1776(12) 0.6775(6) -0.1742(5) 0.0279(16) Uani 1 1 d .
O7 O 0.1568(13) 0.9088(6) -0.0729(6) 0.0346(18) Uani 1 1 d .
O8 O 0.2163(13) 0.9979(6) 0.0995(6) 0.0351(19) Uani 1 1 d .
H8 H 0.0919 1.0198 0.0898 0.053 Uiso 1 1 calc R
O9 O 1.1699(12) 0.8307(7) 0.2330(6) 0.0361(19) Uani 1 1 d .
O10 O 0.9797(13) 1.0011(6) 0.2950(6) 0.0341(18) Uani 1 1 d .
C1 C 0.7643(16) 0.5862(7) 0.4036(7) 0.018(2) Uani 1 1 d .
C2 C 0.7126(16) 0.6950(7) 0.4014(7) 0.018(2) Uani 1 1 d .
C3 C 0.8447(18) 0.7353(8) 0.3402(8) 0.025(2) Uani 1 1 d .
H3 H 0.9575 0.6956 0.3055 0.030 Uiso 1 1 calc R
C4 C 0.8071(17) 0.8351(8) 0.3313(8) 0.025(2) Uani 1 1 d .
C5 C 0.6342(18) 0.8944(8) 0.3812(8) 0.027(2) Uani 1 1 d .
H5 H 0.6077 0.9609 0.3750 0.032 Uiso 1 1 calc R
C6 C 0.5061(18) 0.8525(8) 0.4390(8) 0.027(2) Uani 1 1 d .
H6 H 0.3891 0.8909 0.4713 0.032 Uiso 1 1 calc R
C7 C 0.5432(16) 0.7537(8) 0.4520(8) 0.023(2) Uani 1 1 d .
C8 C 0.3985(16) 0.7145(8) 0.5174(7) 0.020(2) Uani 1 1 d .
C9 C 0.3687(18) 0.7313(8) -0.1636(8) 0.025(2) Uani 1 1 d .
C10 C 0.5125(18) 0.7757(8) -0.0588(8) 0.029(2) Uani 1 1 d .
C11 C 0.7025(19) 0.7239(9) -0.0474(8) 0.032(3) Uani 1 1 d .
H11 H 0.7383 0.6665 -0.1045 0.039 Uiso 1 1 calc R
C12 C 0.8420(19) 0.7543(8) 0.0459(8) 0.030(2) Uani 1 1 d .
H12 H 0.9696 0.7179 0.0523 0.037 Uiso 1 1 calc R
C13 C 0.7866(17) 0.8417(8) 0.1314(7) 0.021(2) Uani 1 1 d .
C14 C 0.5993(17) 0.8975(8) 0.1214(8) 0.024(2) Uani 1 1 d .
H14 H 0.5672 0.9565 0.1778 0.028 Uiso 1 1 calc R
C15 C 0.4586(16) 0.8646(7) 0.0261(8) 0.021(2) Uani 1 1 d .
C16 C 0.2604(17) 0.9257(8) 0.0140(8) 0.023(2) Uani 1 1 d .
O11 O 1.1999(12) 0.4498(6) 0.3277(6) 0.0333(18) Uani 1 1 d .
O12 O 1.1137(12) 0.2199(5) 0.3073(6) 0.0305(17) Uani 1 1 d .
O13 O 0.231(5) 0.4978(19) 0.9007(18) 0.107(10) Uani 0.50 1 d P
O14 O 0.239(5) 0.564(2) 0.1849(19) 0.123(12) Uani 0.50 1 d P

loop_
_atom_site_aniso_label
_atom_site_aniso_U_11
_atom_site_aniso_U_22
_atom_site_aniso_U_33
_atom_site_aniso_U_23
_atom_site_aniso_U_13
_atom_site_aniso_U_12
Ho1 0.0128(2) 0.0201(2) 0.0175(2) 0.00679(17) 0.00317(16) 0.00299(16)
S1 0.0224(14) 0.0300(13) 0.0227(13) 0.0132(11) -0.0010(11) -0.0024(11)
O1 0.030(4) 0.017(3) 0.026(4) 0.002(3) 0.001(3) 0.001(3)
O2 0.021(4) 0.037(4) 0.033(4) 0.019(3) 0.004(3) 0.008(3)
O3 0.026(4) 0.024(4) 0.029(4) 0.012(3) 0.007(3) 0.005(3)
O4 0.032(4) 0.028(4) 0.041(4) 0.019(3) 0.021(4) 0.018(3)
O5 0.031(5) 0.047(5) 0.026(4) 0.003(4) 0.005(4) -0.009(4)
O6 0.021(4) 0.032(4) 0.026(4) 0.004(3) 0.005(3) -0.002(3)
O7 0.036(5) 0.034(4) 0.030(4) 0.007(3) -0.002(4) 0.011(3)
O8 0.035(5) 0.043(5) 0.027(4) 0.008(3) 0.006(3) 0.019(4)
O9 0.018(4) 0.057(5) 0.041(5) 0.026(4) 0.004(3) 0.006(4)
O10 0.041(5) 0.025(4) 0.031(4) 0.008(3) -0.005(4) -0.013(3)
C1 0.012(5) 0.024(5) 0.020(5) 0.011(4) 0.006(4) 0.003(4)
C2 0.018(5) 0.016(5) 0.018(5) 0.004(4) -0.002(4) -0.008(4)
C3 0.027(6) 0.030(5) 0.025(6) 0.014(4) 0.009(5) 0.010(5)
C4 0.024(6) 0.023(5) 0.022(5) 0.004(4) -0.003(4) -0.004(4)
C5 0.029(6) 0.025(5) 0.031(6) 0.016(5) 0.004(5) 0.011(5)
C6 0.028(6) 0.031(6) 0.022(5) 0.007(4) 0.006(5) 0.010(5)
C7 0.014(5) 0.023(5) 0.029(6) 0.003(4) 0.001(4) 0.003(4)
C8 0.019(5) 0.023(5) 0.023(5) 0.014(4) 0.008(4) 0.002(4)
C9 0.028(6) 0.027(5) 0.017(5) 0.000(4) 0.004(5) 0.006(5)
C10 0.022(6) 0.034(6) 0.028(6) 0.009(5) 0.003(5) -0.001(5)
C11 0.033(6) 0.038(6) 0.020(6) 0.003(5) -0.001(5) 0.013(5)
C12 0.031(6) 0.035(6) 0.023(6) 0.006(5) 0.001(5) 0.009(5)
C13 0.020(5) 0.026(5) 0.019(5) 0.014(4) 0.000(4) -0.007(4)
C14 0.029(6) 0.026(5) 0.019(5) 0.010(4) 0.007(4) 0.008(4)
C15 0.013(5) 0.022(5) 0.031(6) 0.014(4) 0.004(4) 0.002(4)
C16 0.017(5) 0.025(5) 0.030(6) 0.013(4) 0.006(4) 0.000(4)
O11 0.026(4) 0.038(4) 0.032(4) 0.006(3) 0.010(3) 0.002(3)
O12 0.025(4) 0.024(4) 0.046(5) 0.013(3) 0.019(4) 0.009(3)
O13 0.17(3) 0.082(16) 0.085(17) 0.072(14) -0.042(17) -0.059(17)
O14 0.18(3) 0.078(17) 0.068(16) -0.018(13) -0.059(17) 0.060(18)

loop_
_atom_type_symbol
_atom_type_description
_atom_type_scat_dispersion_real
_atom_type_scat_dispersion_imag
_atom_type_scat_source
C C 0.0033 0.0016 'International Tables Vol C Tables 4.2.6.8 and 6.1.1.4'
H H 0.0000 0.0000 'International Tables Vol C Tables 4.2.6.8 and 6.1.1.4'
O O 0.0106 0.0060 'International Tables Vol C Tables 4.2.6.8 and 6.1.1.4'
Ho Ho -0.2175 4.6783 'International Tables Vol C Tables 4.2.6.8 and 6.1.1.4'
S S 0.1246 0.1234 'International Tables Vol C Tables 4.2.6.8 and 6.1.1.4'

loop_
_geom_angle_atom_site_label_1
_geom_angle_atom_site_label_2
_geom_angle_atom_site_label_3
_geom_angle
_geom_angle_site_symmetry_1
_geom_angle_site_symmetry_3
O2 Ho1 O11 77.3(2) 2_766 .
O2 Ho1 O12 86.5(2) 2_766 .
O11 Ho1 O12 77.4(2) . .
O2 Ho1 O1 113.4(2) 2_766 .
O11 Ho1 O1 83.5(2) . .
O12 Ho1 O1 148.6(2) . .
O2 Ho1 O4 80.5(3) 2_766 2_666
O11 Ho1 O4 144.6(3) . 2_666
O12 Ho1 O4 74.0(2) . 2_666
O1 Ho1 O4 131.1(2) . 2_666
O2 Ho1 O3 79.4(2) 2_766 2_666
O11 Ho1 O3 143.9(2) . 2_666
O12 Ho1 O3 128.2(2) . 2_666
O1 Ho1 O3 80.9(2) . 2_666
O4 Ho1 O3 54.7(2) 2_666 2_666
O2 Ho1 O5 154.0(3) 2_766 2_665
O11 Ho1 O5 128.0(3) . 2_665
O12 Ho1 O5 93.6(3) . 2_665
O1 Ho1 O5 78.8(3) . 2_665
O4 Ho1 O5 74.7(3) 2_666 2_665
O3 Ho1 O5 80.2(2) 2_666 2_665
O2 Ho1 O6 150.8(2) 2_766 2_665
O11 Ho1 O6 74.5(2) . 2_665
O12 Ho1 O6 80.1(2) . 2_665
O1 Ho1 O6 70.9(2) . 2_665
O4 Ho1 O6 119.7(2) 2_666 2_665
O3 Ho1 O6 129.0(2) 2_666 2_665
O5 Ho1 O6 53.6(2) 2_665 2_665
O2 Ho1 O2 64.0(3) 2_766 .
O11 Ho1 O2 71.5(2) . .
O12 Ho1 O2 140.8(2) . .
O1 Ho1 O2 49.4(2) . .
O4 Ho1 O2 121.8(2) 2_666 .
O3 Ho1 O2 73.6(2) 2_666 .
O5 Ho1 O2 124.3(2) 2_665 .
O6 Ho1 O2 112.8(2) 2_665 .
O2 Ho1 C8 78.9(3) 2_766 2_666
O11 Ho1 C8 156.3(3) . 2_666
O12 Ho1 C8 101.0(3) . 2_666
O1 Ho1 C8 106.3(3) . 2_666
O4 Ho1 C8 27.3(2) 2_666 2_666
O3 Ho1 C8 27.5(2) 2_666 2_666
O5 Ho1 C8 75.6(3) 2_665 2_666
O6 Ho1 C8 129.0(3) 2_665 2_666
O2 Ho1 C8 98.1(2) . 2_666
O2 Ho1 C9 172.8(3) 2_766 2_665
O11 Ho1 C9 101.2(3) . 2_665
O12 Ho1 C9 86.2(3) . 2_665
O1 Ho1 C9 73.2(3) . 2_665
O4 Ho1 C9 97.4(3) 2_666 2_665
O3 Ho1 C9 105.1(3) 2_666 2_665
O5 Ho1 C9 26.9(3) 2_665 2_665
O6 Ho1 C9 26.7(3) 2_665 2_665
O2 Ho1 C9 122.4(2) . 2_665
C8 Ho1 C9 102.4(3) 2_666 2_665
O10 S1 O9 120.3(5) . .
O10 S1 C4 107.1(5) . .
O9 S1 C4 109.1(5) . .
O10 S1 C13 108.0(4) . .
O9 S1 C13 107.4(5) . .
C4 S1 C13 103.7(5) . .
C1 O1 Ho1 103.9(6) . .
C1 O2 Ho1 157.6(6) . 2_766
C1 O2 Ho1 86.4(5) . .
Ho1 O2 Ho1 116.0(3) 2_766 .
C8 O3 Ho1 92.3(6) . 2_666
C8 O4 Ho1 92.8(5) . 2_666
C9 O5 Ho1 93.4(6) . 2_665
C9 O6 Ho1 92.2(6) . 2_665
C16 O8 H8 109.5 . .
O1 C1 O2 120.0(8) . .
O1 C1 C2 119.5(8) . .
O2 C1 C2 120.5(8) . .
C7 C2 C3 120.0(9) . .
C7 C2 C1 124.7(9) . .
C3 C2 C1 115.3(8) . .
C4 C3 C2 119.8(9) . .
C4 C3 H3 120.1 . .
C2 C3 H3 120.1 . .
C3 C4 C5 120.6(10) . .
C3 C4 S1 120.5(8) . .
C5 C4 S1 118.8(8) . .
C6 C5 C4 118.3(9) . .
C6 C5 H5 120.8 . .
C4 C5 H5 120.8 . .
C5 C6 C7 122.7(10) . .
C5 C6 H6 118.7 . .
C7 C6 H6 118.7 . .
C2 C7 C6 118.6(10) . .
C2 C7 C8 122.1(9) . .
C6 C7 C8 119.3(9) . .
O4 C8 O3 120.1(9) . .
O4 C8 C7 120.6(8) . .
O3 C8 C7 119.3(8) . .
O4 C8 Ho1 59.9(5) . 2_666
O3 C8 Ho1 60.2(5) . 2_666
C7 C8 Ho1 179.2(7) . 2_666
O6 C9 O5 120.8(9) . .
O6 C9 C10 120.4(9) . .
O5 C9 C10 118.6(9) . .
O6 C9 Ho1 61.2(5) . 2_665
O5 C9 Ho1 59.6(5) . 2_665
C10 C9 Ho1 175.8(7) . 2_665
C11 C10 C15 119.9(9) . .
C11 C10 C9 116.6(9) . .
C15 C10 C9 123.5(9) . .
C10 C11 C12 121.9(10) . .
C10 C11 H11 119.0 . .
C12 C11 H11 119.0 . .
C11 C12 C13 118.4(10) . .
C11 C12 H12 120.8 . .
C13 C12 H12 120.8 . .
C14 C13 C12 120.8(9) . .
C14 C13 S1 119.4(8) . .
C12 C13 S1 119.7(8) . .
C13 C14 C15 119.8(9) . .
C13 C14 H14 120.1 . .
C15 C14 H14 120.1 . .
C14 C15 C10 119.1(9) . .
C14 C15 C16 120.1(9) . .
C10 C15 C16 120.8(9) . .
O7 C16 O8 124.6(9) . .
O7 C16 C15 120.8(9) . .
O8 C16 C15 114.6(9) . .

loop_
_geom_bond_atom_site_label_1
_geom_bond_atom_site_label_2
_geom_bond_distance
_geom_bond_site_symmetry_2
Ho1 O2 2.322(7) 2_766
Ho1 O11 2.345(7) .
Ho1 O12 2.364(6) .
Ho1 O1 2.384(7) .
Ho1 O4 2.387(7) 2_666
Ho1 O3 2.392(7) 2_666
Ho1 O5 2.414(7) 2_665
Ho1 O6 2.448(7) 2_665
Ho1 O2 2.737(7) .
Ho1 C8 2.755(9) 2_666
Ho1 C9 2.793(10) 2_665
S1 O10 1.427(7) .
S1 O9 1.437(8) .
S1 C4 1.754(11) .
S1 C13 1.764(9) .
O1 C1 1.240(11) .
O2 C1 1.258(11) .
O2 Ho1 2.322(7) 2_766
O3 C8 1.272(11) .
O3 Ho1 2.392(7) 2_666
O4 C8 1.263(11) .
O4 Ho1 2.387(7) 2_666
O5 C9 1.267(12) .
O5 Ho1 2.414(7) 2_665
O6 C9 1.254(12) .
O6 Ho1 2.448(7) 2_665
O7 C16 1.233(12) .
O8 C16 1.287(12) .
O8 H8 0.8200 .
C1 C2 1.494(12) .
C2 C7 1.383(13) .
C2 C3 1.396(13) .
C3 C4 1.390(13) .
C3 H3 0.9300 .
C4 C5 1.400(14) .
C5 C6 1.359(14) .
C5 H5 0.9300 .
C6 C7 1.401(14) .
C6 H6 0.9300 .
C7 C8 1.476(13) .
C8 Ho1 2.755(9) 2_666
C9 C10 1.507(14) .
C9 Ho1 2.793(10) 2_665
C10 C11 1.372(14) .
C10 C15 1.411(14) .
C11 C12 1.377(14) .
C11 H11 0.9300 .
C12 C13 1.408(14) .
C12 H12 0.9300 .
C13 C14 1.386(14) .
C14 C15 1.399(13) .
C14 H14 0.9300 .
C15 C16 1.488(13) .

loop_
_geom_torsion_atom_site_label_1
_geom_torsion_atom_site_label_2
_geom_torsion_atom_site_label_3
_geom_torsion_atom_site_label_4
_geom_torsion
_geom_torsion_site_symmetry_1
_geom_torsion_site_symmetry_4
O2 Ho1 O1 C1 5.2(7) 2_766 .
O11 Ho1 O1 C1 -67.9(6) . .
O12 Ho1 O1 C1 -120.5(6) . .
O4 Ho1 O1 C1 103.2(6) 2_666 .
O3 Ho1 O1 C1 79.4(6) 2_666 .
O5 Ho1 O1 C1 161.1(6) 2_665 .
O6 Ho1 O1 C1 -143.7(6) 2_665 .
O2 Ho1 O1 C1 3.2(5) . .
C8 Ho1 O1 C1 90.0(6) 2_666 .
C9 Ho1 O1 C1 -171.7(7) 2_665 .
O2 Ho1 O2 C1 179.0(7) 2_766 .
O11 Ho1 O2 C1 94.3(6) . .
O12 Ho1 O2 C1 133.6(6) . .
O1 Ho1 O2 C1 -3.1(5) . .
O4 Ho1 O2 C1 -122.2(5) 2_666 .
O3 Ho1 O2 C1 -95.1(5) 2_666 .
O5 Ho1 O2 C1 -29.6(6) 2_665 .
O6 Ho1 O2 C1 30.9(6) 2_665 .
C8 Ho1 O2 C1 -107.6(5) 2_666 .
C9 Ho1 O2 C1 2.7(6) 2_665 .
O2 Ho1 O2 Ho1 0.0 2_766 2_766
O11 Ho1 O2 Ho1 -84.6(3) . 2_766
O12 Ho1 O2 Ho1 -45.3(5) . 2_766
O1 Ho1 O2 Ho1 178.0(4) . 2_766
O4 Ho1 O2 Ho1 58.8(4) 2_666 2_766
O3 Ho1 O2 Ho1 86.0(3) 2_666 2_766
O5 Ho1 O2 Ho1 151.5(3) 2_665 2_766
O6 Ho1 O2 Ho1 -148.1(3) 2_665 2_766
C8 Ho1 O2 Ho1 73.4(3) 2_666 2_766
C9 Ho1 O2 Ho1 -176.3(3) 2_665 2_766
Ho1 O1 C1 O2 -6.2(10) . .
Ho1 O1 C1 C2 170.8(7) . .
Ho1 O2 C1 O1 -177.3(11) 2_766 .
Ho1 O2 C1 O1 5.2(9) . .
Ho1 O2 C1 C2 6(2) 2_766 .
Ho1 O2 C1 C2 -171.7(8) . .
O1 C1 C2 C7 98.4(12) . .
O2 C1 C2 C7 -84.7(12) . .
O1 C1 C2 C3 -79.6(12) . .
O2 C1 C2 C3 97.3(11) . .
C7 C2 C3 C4 0.7(15) . .
C1 C2 C3 C4 178.8(9) . .
C2 C3 C4 C5 -1.5(15) . .
C2 C3 C4 S1 -178.0(7) . .
O10 S1 C4 C3 -151.5(8) . .
O9 S1 C4 C3 -19.7(10) . .
C13 S1 C4 C3 94.4(9) . .
O10 S1 C4 C5 32.0(9) . .
O9 S1 C4 C5 163.8(8) . .
C13 S1 C4 C5 -82.1(9) . .
C3 C4 C5 C6 0.5(15) . .
S1 C4 C5 C6 177.0(8) . .
C4 C5 C6 C7 1.2(16) . .
C3 C2 C7 C6 1.0(14) . .
C1 C2 C7 C6 -176.9(9) . .
C3 C2 C7 C8 179.8(9) . .
C1 C2 C7 C8 1.9(15) . .
C5 C6 C7 C2 -2.0(15) . .
C5 C6 C7 C8 179.1(9) . .
Ho1 O4 C8 O3 1.1(10) 2_666 .
Ho1 O4 C8 C7 179.2(8) 2_666 .
Ho1 O3 C8 O4 -1.1(10) 2_666 .
Ho1 O3 C8 C7 -179.3(8) 2_666 .
C2 C7 C8 O4 174.1(9) . .
C6 C7 C8 O4 -7.0(14) . .
C2 C7 C8 O3 -7.7(14) . .
C6 C7 C8 O3 171.2(9) . .
C2 C7 C8 Ho1 -57(48) . 2_666
C6 C7 C8 Ho1 122(48) . 2_666
Ho1 O6 C9 O5 -1.0(10) 2_665 .
Ho1 O6 C9 C10 -175.6(8) 2_665 .
Ho1 O5 C9 O6 1.1(10) 2_665 .
Ho1 O5 C9 C10 175.7(8) 2_665 .
O6 C9 C10 C11 106.1(12) . .
O5 C9 C10 C11 -68.5(13) . .
Ho1 C9 C10 C11 -5(11) 2_665 .
O6 C9 C10 C15 -72.8(14) . .
O5 C9 C10 C15 112.5(12) . .
Ho1 C9 C10 C15 176(10) 2_665 .
C15 C10 C11 C12 1.6(17) . .
C9 C10 C11 C12 -177.4(10) . .
C10 C11 C12 C13 -0.4(17) . .
C11 C12 C13 C14 -1.4(15) . .
C11 C12 C13 S1 -178.5(8) . .
O10 S1 C13 C14 -35.8(9) . .
O9 S1 C13 C14 -167.0(8) . .
C4 S1 C13 C14 77.6(9) . .
O10 S1 C13 C12 141.3(8) . .
O9 S1 C13 C12 10.1(9) . .
C4 S1 C13 C12 -105.2(9) . .
C12 C13 C14 C15 2.0(15) . .
S1 C13 C14 C15 179.1(7) . .
C13 C14 C15 C10 -0.9(14) . .
C13 C14 C15 C16 -178.6(9) . .
C11 C10 C15 C14 -0.9(15) . .
C9 C10 C15 C14 178.0(9) . .
C11 C10 C15 C16 176.8(10) . .
C9 C10 C15 C16 -4.3(15) . .
C14 C15 C16 O7 168.7(9) . .
C10 C15 C16 O7 -8.9(15) . .
C14 C15 C16 O8 -8.8(13) . .
C10 C15 C16 O8 173.6(9) . .
